data_2016530
loop_
_publ_author_name
'Stockmann, Susanne'
'Bruce, Jocelyn'
'Miller, Jorn'
'Koch, Klaus R.'

_publ_section_title
;
 Bipodal 1,1'-acyl-3,3,3',3'-tetraalkylbis(thiourea) ligands with
 flexible C~3~, C~4~ and C~6~ spacer groups
;
_journal_coeditor_code TR3036
_journal_issue 3
_journal_name_full 'Acta Crystallographica Section C'
_journal_page_first o166
_journal_page_last o170
_journal_paper_doi 10.1107/S0108270108002783
_journal_volume 64
_journal_year 2008
_chemical_formula_iupac 'C26 H50 N4 O2 S2'
_chemical_formula_moiety 'C26 H50 N4 O2 S2'
_chemical_formula_sum 'C26 H50 N4 O2 S2'
_chemical_formula_weight 514.82
_chemical_name_systematic
;
3,3,3',3'-tetrabutyl-1,1'-(hexane-1,6--diyldicarbonyl)bis(thiourea),
;
_space_group_IT_number 2
_symmetry_cell_setting triclinic
_symmetry_space_group_name_Hall '-P 1'
_symmetry_space_group_name_H-M 'P -1'
_atom_sites_solution_hydrogens geom
_atom_sites_solution_primary direct
_atom_sites_solution_secondary difmap
_cell_angle_alpha 105.164(3)
_cell_angle_beta 97.767(3)
_cell_angle_gamma 92.111(3)
_cell_formula_units_Z 2
_cell_length_a 9.3206(15)
_cell_length_b 10.6717(17)
_cell_length_c 15.537(2)
_cell_measurement_reflns_used 1708
_cell_measurement_temperature 100(2)
_cell_measurement_theta_max 24.584
_cell_measurement_theta_min 2.2115
_cell_volume 1473.7(4)
_computing_cell_refinement 'SAINT (Bruker, 2002)'
_computing_data_collection 'SMART (Bruker, 2002)'
_computing_data_reduction 'SAINT (Bruker, 2002)'
_computing_molecular_graphics
;
X-Seed (Version 2.0; Barbour, 2001)
;
_computing_publication_material
;
X-Seed (Version 2.0; Barbour, 2001)
;
_computing_structure_refinement 'SHELXL97 (Sheldrick, 2008)'
_computing_structure_solution 'SHELXS97 (Sheldrick, 2008)'
_diffrn_ambient_temperature 100(2)
_diffrn_measured_fraction_theta_full 0.985
_diffrn_measured_fraction_theta_max 0.985
_diffrn_measurement_device_type 'Bruker APEX I CCD area-detector'
_diffrn_measurement_method \\w
_diffrn_radiation_monochromator graphite
_diffrn_radiation_source 'fine-focus sealed tube'
_diffrn_radiation_type 'Mo K\a'
_diffrn_radiation_wavelength 0.71073
_diffrn_reflns_av_R_equivalents 0.0586
_diffrn_reflns_av_sigmaI/netI 0.1165
_diffrn_reflns_limit_h_max 11
_diffrn_reflns_limit_h_min -10
_diffrn_reflns_limit_k_max 13
_diffrn_reflns_limit_k_min -13
_diffrn_reflns_limit_l_max 19
_diffrn_reflns_limit_l_min -19
_diffrn_reflns_number 10961
_diffrn_reflns_theta_full 26.00
_diffrn_reflns_theta_max 26.00
_diffrn_reflns_theta_min 1.98
_diffrn_standards_number 0
_exptl_absorpt_coefficient_mu 0.209
_exptl_absorpt_correction_T_max 0.9896
_exptl_absorpt_correction_T_min 0.9608
_exptl_absorpt_correction_type multi-scan
_exptl_absorpt_process_details '(SADABS; Bruker, 2002)'
_exptl_crystal_colour colourless
_exptl_crystal_density_diffrn 1.160
_exptl_crystal_density_method 'not measured'
_exptl_crystal_description plate
_exptl_crystal_F_000 564
_exptl_crystal_size_max 0.41
_exptl_crystal_size_mid 0.37
_exptl_crystal_size_min 0.05
_refine_diff_density_max 0.362
_refine_diff_density_min -0.280
_refine_ls_extinction_method none
_refine_ls_goodness_of_fit_ref 0.871
_refine_ls_hydrogen_treatment mixed
_refine_ls_matrix_type full
_refine_ls_number_parameters 319
_refine_ls_number_reflns 5709
_refine_ls_number_restraints 0
_refine_ls_restrained_S_all 0.871
_refine_ls_R_factor_all 0.0873
_refine_ls_R_factor_gt 0.0526
_refine_ls_shift/su_max 0.002
_refine_ls_shift/su_mean 0.000
_refine_ls_structure_factor_coef Fsqd
_refine_ls_weighting_details
;
calc w=1/[\\s\^2\^(Fo\^2\^)+(0.0094P)\^2\^]
where P=(Fo\^2\^+2Fc\^2\^)/3
;
_refine_ls_weighting_scheme calc
_refine_ls_wR_factor_gt 0.0764
_refine_ls_wR_factor_ref 0.0849
_reflns_number_gt 3751
_reflns_number_total 5709
_reflns_threshold_expression >2sigma(I)
_cod_data_source_file tr3036.cif
_cod_data_source_block III
_cod_database_code 2016530
_cod_database_fobs_code 2016530

loop_
_symmetry_equiv_pos_as_xyz
'x, y, z'
'-x, -y, -z'

loop_
_atom_site_type_symbol
_atom_site_label
_atom_site_fract_x
_atom_site_fract_y
_atom_site_fract_z
_atom_site_U_iso_or_equiv
_atom_site_adp_type
_atom_site_calc_flag
_atom_site_refinement_flags
_atom_site_occupancy
S S1 0.97260(7) 0.28605(6) -0.37644(4) 0.01970(17) Uani d . 1
O O1 0.65384(18) 0.48298(15) -0.24412(11) 0.0170(4) Uani d . 1
N N1 0.8933(2) 0.4434(2) -0.23178(14) 0.0150(5) Uani d . 1
C C1 0.8264(3) 0.6587(2) -0.15792(15) 0.0159(6) Uani d . 1
H H1A 0.7630 0.7208 -0.1784 0.019 Uiso calc R 1
H H1B 0.9275 0.6825 -0.1641 0.019 Uiso calc R 1
H H1 0.973(3) 0.483(2) -0.2247(16) 0.024(8) Uiso d . 1
S S2 0.52714(7) 0.15048(6) 0.21415(4) 0.01873(17) Uani d . 1
O O2 0.84460(17) 0.40659(15) 0.21968(10) 0.0177(4) Uani d . 1
N N2 0.7861(2) 0.23140(19) -0.27240(13) 0.0161(5) Uani d . 1
C C2 0.8167(3) 0.6677(2) -0.05852(16) 0.0186(6) Uani d . 1
H H2A 0.8773 0.6026 -0.0395 0.022 Uiso calc R 1
H H2B 0.8572 0.7550 -0.0211 0.022 Uiso calc R 1
N N3 0.6214(2) 0.40051(19) 0.26145(13) 0.0133(5) Uani d . 1
C C3 0.6622(3) 0.6448(2) -0.04072(15) 0.0189(6) Uani d . 1
H H3A 0.6007 0.7065 -0.0634 0.023 Uiso calc R 1
H H3B 0.6241 0.5556 -0.0758 0.023 Uiso calc R 1
H H3 0.535(3) 0.417(2) 0.2467(15) 0.020(7) Uiso d . 1
N N4 0.7269(2) 0.27971(18) 0.35380(12) 0.0129(5) Uani d . 1
C C4 0.6475(3) 0.6605(2) 0.05798(15) 0.0183(6) Uani d . 1
H H4A 0.6962 0.7455 0.0943 0.022 Uiso calc R 1
H H4B 0.5433 0.6619 0.0643 0.022 Uiso calc R 1
C C5 0.7114(3) 0.5541(2) 0.09602(15) 0.0175(6) Uani d . 1
H H5A 0.8168 0.5553 0.0929 0.021 Uiso calc R 1
H H5B 0.6659 0.4685 0.0585 0.021 Uiso calc R 1
C C6 0.6882(3) 0.5702(2) 0.19342(15) 0.0142(6) Uani d . 1
H H6A 0.7487 0.6474 0.2327 0.017 Uiso calc R 1
H H6B 0.5852 0.5856 0.1987 0.017 Uiso calc R 1
C C11 0.7806(3) 0.5230(2) -0.21573(16) 0.0148(6) Uani d . 1
C C12 0.8754(3) 0.3173(2) -0.29128(16) 0.0146(6) Uani d . 1
C C13 0.7389(3) 0.1060(2) -0.33921(16) 0.0197(6) Uani d . 1
H H13A 0.7799 0.0347 -0.3162 0.024 Uiso calc R 1
H H13B 0.7774 0.1045 -0.3958 0.024 Uiso calc R 1
C C14 0.5742(3) 0.0825(2) -0.35937(16) 0.0190(6) Uani d . 1
H H14A 0.5486 -0.0036 -0.4034 0.023 Uiso calc R 1
H H14B 0.5369 0.0796 -0.3032 0.023 Uiso calc R 1
C C15 0.4990(3) 0.1850(2) -0.39667(17) 0.0207(6) Uani d . 1
H H15A 0.5343 0.1871 -0.4536 0.025 Uiso calc R 1
H H15B 0.5250 0.2715 -0.3532 0.025 Uiso calc R 1
C C16 0.3349(3) 0.1593(2) -0.41452(17) 0.0240(7) Uani d . 1
H H16A 0.3083 0.0762 -0.4603 0.036 Uiso calc R 1
H H16B 0.2910 0.2296 -0.4361 0.036 Uiso calc R 1
H H16C 0.2995 0.1555 -0.3586 0.036 Uiso calc R 1
C C17 0.7336(3) 0.2505(2) -0.18479(16) 0.0184(6) Uani d . 1
H H17A 0.6269 0.2546 -0.1939 0.022 Uiso calc R 1
H H17B 0.7768 0.3348 -0.1440 0.022 Uiso calc R 1
C C18 0.7713(3) 0.1423(2) -0.14014(16) 0.0206(6) Uani d . 1
H H18A 0.7214 0.0589 -0.1785 0.025 Uiso calc R 1
H H18B 0.8772 0.1334 -0.1353 0.025 Uiso calc R 1
C C19 0.7270(3) 0.1691(3) -0.04664(17) 0.0320(8) Uani d . 1
H H19A 0.6208 0.1767 -0.0519 0.038 Uiso calc R 1
H H19B 0.7753 0.2535 -0.0089 0.038 Uiso calc R 1
C C20 0.7660(3) 0.0634(3) 0.00020(18) 0.0374(8) Uani d . 1
H H20A 0.7185 -0.0205 -0.0367 0.056 Uiso calc R 1
H H20B 0.7332 0.0847 0.0593 0.056 Uiso calc R 1
H H20C 0.8715 0.0581 0.0081 0.056 Uiso calc R 1
C C61 0.7263(3) 0.4529(2) 0.22522(15) 0.0141(6) Uani d . 1
C C62 0.6321(2) 0.2780(2) 0.28123(15) 0.0129(6) Uani d . 1
C C63 0.7990(3) 0.4011(2) 0.41696(15) 0.0156(6) Uani d . 1
H H63A 0.8335 0.4582 0.3818 0.019 Uiso calc R 1
H H63B 0.8850 0.3795 0.4537 0.019 Uiso calc R 1
C C64 0.7005(3) 0.4747(2) 0.47937(16) 0.0164(6) Uani d . 1
H H64A 0.6579 0.4157 0.5104 0.020 Uiso calc R 1
H H64B 0.6201 0.5055 0.4436 0.020 Uiso calc R 1
C C65 0.7845(3) 0.5904(2) 0.54892(16) 0.0179(6) Uani d . 1
H H65A 0.8385 0.6418 0.5174 0.022 Uiso calc R 1
H H65B 0.8566 0.5579 0.5892 0.022 Uiso calc R 1
C C66 0.6890(3) 0.6795(2) 0.60614(16) 0.0204(6) Uani d . 1
H H66A 0.6199 0.7152 0.5671 0.031 Uiso calc R 1
H H66B 0.7499 0.7510 0.6500 0.031 Uiso calc R 1
H H66C 0.6357 0.6297 0.6381 0.031 Uiso calc R 1
C C67 0.7603(3) 0.1598(2) 0.37981(16) 0.0179(6) Uani d . 1
H H67A 0.6878 0.0883 0.3447 0.021 Uiso calc R 1
H H67B 0.7529 0.1732 0.4445 0.021 Uiso calc R 1
C C68 0.9123(3) 0.1204(2) 0.36342(16) 0.0186(6) Uani d . 1
H H68A 0.9839 0.1930 0.3976 0.022 Uiso calc R 1
H H68B 0.9330 0.0446 0.3874 0.022 Uiso calc R 1
C C69 0.9330(3) 0.0855(2) 0.26471(16) 0.0195(6) Uani d . 1
H H69A 0.8935 0.1532 0.2371 0.023 Uiso calc R 1
H H69B 1.0382 0.0852 0.2610 0.023 Uiso calc R 1
C C70 0.8593(3) -0.0461(2) 0.21132(16) 0.0241(7) Uani d . 1
H H70A 0.8977 -0.1136 0.2383 0.036 Uiso calc R 1
H H70B 0.8780 -0.0645 0.1488 0.036 Uiso calc R 1
H H70C 0.7544 -0.0452 0.2123 0.036 Uiso calc R 1

loop_
_atom_site_aniso_label
_atom_site_aniso_U_11
_atom_site_aniso_U_22
_atom_site_aniso_U_33
_atom_site_aniso_U_12
_atom_site_aniso_U_13
_atom_site_aniso_U_23
S1 0.0183(4) 0.0257(4) 0.0174(4) 0.0043(3) 0.0085(3) 0.0065(3)
O1 0.0113(10) 0.0188(10) 0.0210(10) 0.0025(8) 0.0021(8) 0.0053(8)
N1 0.0092(13) 0.0171(13) 0.0186(13) 0.0005(10) 0.0027(10) 0.0043(10)
C1 0.0133(15) 0.0169(14) 0.0187(15) 0.0020(11) 0.0049(11) 0.0059(12)
S2 0.0173(4) 0.0186(4) 0.0194(4) 0.0001(3) -0.0003(3) 0.0054(3)
O2 0.0129(10) 0.0223(10) 0.0211(10) 0.0055(8) 0.0066(8) 0.0088(8)
N2 0.0147(13) 0.0179(12) 0.0173(12) 0.0027(10) 0.0064(10) 0.0054(10)
C2 0.0186(16) 0.0209(15) 0.0156(15) 0.0029(12) 0.0016(12) 0.0037(12)
N3 0.0083(13) 0.0188(12) 0.0154(12) 0.0043(10) 0.0027(10) 0.0083(10)
C3 0.0192(16) 0.0234(15) 0.0161(15) 0.0042(12) 0.0027(12) 0.0085(12)
N4 0.0116(12) 0.0141(11) 0.0132(11) 0.0006(9) 0.0033(9) 0.0035(9)
C4 0.0201(16) 0.0175(15) 0.0181(15) 0.0055(12) 0.0049(12) 0.0048(12)
C5 0.0170(15) 0.0200(15) 0.0164(14) 0.0022(12) 0.0056(12) 0.0048(12)
C6 0.0108(15) 0.0179(14) 0.0143(14) 0.0019(11) 0.0037(11) 0.0040(11)
C11 0.0186(16) 0.0183(15) 0.0118(14) 0.0033(12) 0.0050(12) 0.0100(12)
C12 0.0111(14) 0.0190(15) 0.0150(14) 0.0063(11) -0.0002(11) 0.0075(12)
C13 0.0195(16) 0.0198(15) 0.0192(15) 0.0039(12) 0.0027(12) 0.0042(12)
C14 0.0196(16) 0.0179(15) 0.0185(15) -0.0009(12) 0.0044(12) 0.0023(12)
C15 0.0207(16) 0.0220(15) 0.0210(15) 0.0022(12) 0.0049(12) 0.0079(13)
C16 0.0186(16) 0.0301(17) 0.0277(16) 0.0035(13) 0.0049(13) 0.0144(13)
C17 0.0177(16) 0.0187(15) 0.0221(15) 0.0045(12) 0.0103(12) 0.0068(12)
C18 0.0193(16) 0.0243(16) 0.0202(15) 0.0086(12) 0.0070(12) 0.0067(12)
C19 0.043(2) 0.0340(18) 0.0298(18) 0.0196(15) 0.0187(15) 0.0176(15)
C20 0.051(2) 0.0404(19) 0.0312(18) 0.0209(16) 0.0171(16) 0.0208(15)
C61 0.0169(16) 0.0137(14) 0.0104(14) 0.0003(12) 0.0011(11) 0.0018(11)
C62 0.0075(14) 0.0181(14) 0.0160(14) 0.0044(11) 0.0089(11) 0.0056(12)
C63 0.0150(15) 0.0164(14) 0.0139(14) 0.0009(11) -0.0013(11) 0.0034(12)
C64 0.0136(15) 0.0177(14) 0.0198(15) 0.0022(11) 0.0059(12) 0.0065(12)
C65 0.0166(15) 0.0194(15) 0.0181(15) 0.0023(12) 0.0032(12) 0.0050(12)
C66 0.0192(16) 0.0227(15) 0.0175(15) -0.0011(12) 0.0032(12) 0.0026(12)
C67 0.0217(16) 0.0180(15) 0.0148(14) 0.0015(12) 0.0017(12) 0.0065(12)
C68 0.0170(15) 0.0153(14) 0.0230(15) 0.0022(12) 0.0000(12) 0.0059(12)
C69 0.0147(15) 0.0206(15) 0.0246(16) 0.0052(12) 0.0045(12) 0.0071(13)
C70 0.0236(17) 0.0248(16) 0.0236(16) 0.0066(13) 0.0074(13) 0.0032(13)

loop_
_atom_type_symbol
_atom_type_description
_atom_type_scat_dispersion_real
_atom_type_scat_dispersion_imag
_atom_type_scat_source
C C 0.0033 0.0016 'International Tables Vol C Tables 4.2.6.8 and 6.1.1.4'
H H 0.0000 0.0000 'International Tables Vol C Tables 4.2.6.8 and 6.1.1.4'
N N 0.0061 0.0033 'International Tables Vol C Tables 4.2.6.8 and 6.1.1.4'
O O 0.0106 0.0060 'International Tables Vol C Tables 4.2.6.8 and 6.1.1.4'
S S 0.1246 0.1234 'International Tables Vol C Tables 4.2.6.8 and 6.1.1.4'

loop_
_geom_angle_atom_site_label_1
_geom_angle_atom_site_label_2
_geom_angle_atom_site_label_3
_geom_angle
C11 N1 C12 123.6(2)
C11 N1 H1 114.3(17)
C12 N1 H1 116.5(18)
C11 C1 C2 110.42(19)
C11 C1 H1A 109.6
C2 C1 H1A 109.6
C11 C1 H1B 109.6
C2 C1 H1B 109.6
H1A C1 H1B 108.1
C12 N2 C13 120.3(2)
C12 N2 C17 123.9(2)
C13 N2 C17 115.84(19)
C3 C2 C1 113.5(2)
C3 C2 H2A 108.9
C1 C2 H2A 108.9
C3 C2 H2B 108.9
C1 C2 H2B 108.9
H2A C2 H2B 107.7
C61 N3 C62 122.1(2)
C61 N3 H3 116.8(16)
C62 N3 H3 113.5(16)
C4 C3 C2 114.9(2)
C4 C3 H3A 108.6
C2 C3 H3A 108.6
C4 C3 H3B 108.6
C2 C3 H3B 108.6
H3A C3 H3B 107.5
C62 N4 C67 121.7(2)
C62 N4 C63 123.13(19)
C67 N4 C63 115.07(18)
C5 C4 C3 114.1(2)
C5 C4 H4A 108.7
C3 C4 H4A 108.7
C5 C4 H4B 108.7
C3 C4 H4B 108.7
H4A C4 H4B 107.6
C4 C5 C6 112.3(2)
C4 C5 H5A 109.1
C6 C5 H5A 109.1
C4 C5 H5B 109.1
C6 C5 H5B 109.1
H5A C5 H5B 107.9
C61 C6 C5 112.1(2)
C61 C6 H6A 109.2
C5 C6 H6A 109.2
C61 C6 H6B 109.2
C5 C6 H6B 109.2
H6A C6 H6B 107.9
O1 C11 N1 121.8(2)
O1 C11 C1 123.5(2)
N1 C11 C1 114.7(2)
N2 C12 N1 116.6(2)
N2 C12 S1 125.50(19)
N1 C12 S1 117.85(18)
N2 C13 C14 112.1(2)
N2 C13 H13A 109.2
C14 C13 H13A 109.2
N2 C13 H13B 109.2
C14 C13 H13B 109.2
H13A C13 H13B 107.9
C15 C14 C13 114.0(2)
C15 C14 H14A 108.7
C13 C14 H14A 108.7
C15 C14 H14B 108.7
C13 C14 H14B 108.7
H14A C14 H14B 107.6
C14 C15 C16 112.4(2)
C14 C15 H15A 109.1
C16 C15 H15A 109.1
C14 C15 H15B 109.1
C16 C15 H15B 109.1
H15A C15 H15B 107.9
C15 C16 H16A 109.5
C15 C16 H16B 109.5
H16A C16 H16B 109.5
C15 C16 H16C 109.5
H16A C16 H16C 109.5
H16B C16 H16C 109.5
N2 C17 C18 112.8(2)
N2 C17 H17A 109.0
C18 C17 H17A 109.0
N2 C17 H17B 109.0
C18 C17 H17B 109.0
H17A C17 H17B 107.8
C19 C18 C17 112.0(2)
C19 C18 H18A 109.2
C17 C18 H18A 109.2
C19 C18 H18B 109.2
C17 C18 H18B 109.2
H18A C18 H18B 107.9
C18 C19 C20 113.0(2)
C18 C19 H19A 109.0
C20 C19 H19A 109.0
C18 C19 H19B 109.0
C20 C19 H19B 109.0
H19A C19 H19B 107.8
C19 C20 H20A 109.5
C19 C20 H20B 109.5
H20A C20 H20B 109.5
C19 C20 H20C 109.5
H20A C20 H20C 109.5
H20B C20 H20C 109.5
O2 C61 N3 121.7(2)
O2 C61 C6 122.5(2)
N3 C61 C6 115.7(2)
N4 C62 N3 114.5(2)
N4 C62 S2 127.16(18)
N3 C62 S2 118.33(17)
N4 C63 C64 113.1(2)
N4 C63 H63A 109.0
C64 C63 H63A 109.0
N4 C63 H63B 109.0
C64 C63 H63B 109.0
H63A C63 H63B 107.8
C63 C64 C65 110.7(2)
C63 C64 H64A 109.5
C65 C64 H64A 109.5
C63 C64 H64B 109.5
C65 C64 H64B 109.5
H64A C64 H64B 108.1
C64 C65 C66 113.7(2)
C64 C65 H65A 108.8
C66 C65 H65A 108.8
C64 C65 H65B 108.8
C66 C65 H65B 108.8
H65A C65 H65B 107.7
C65 C66 H66A 109.5
C65 C66 H66B 109.5
H66A C66 H66B 109.5
C65 C66 H66C 109.5
H66A C66 H66C 109.5
H66B C66 H66C 109.5
N4 C67 C68 111.98(19)
N4 C67 H67A 109.2
C68 C67 H67A 109.2
N4 C67 H67B 109.2
C68 C67 H67B 109.2
H67A C67 H67B 107.9
C69 C68 C67 114.1(2)
C69 C68 H68A 108.7
C67 C68 H68A 108.7
C69 C68 H68B 108.7
C67 C68 H68B 108.7
H68A C68 H68B 107.6
C70 C69 C68 112.9(2)
C70 C69 H69A 109.0
C68 C69 H69A 109.0
C70 C69 H69B 109.0
C68 C69 H69B 109.0
H69A C69 H69B 107.8
C69 C70 H70A 109.5
C69 C70 H70B 109.5
H70A C70 H70B 109.5
C69 C70 H70C 109.5
H70A C70 H70C 109.5
H70B C70 H70C 109.5

loop_
_geom_bond_atom_site_label_1
_geom_bond_atom_site_label_2
_geom_bond_distance
_geom_bond_publ_flag
S1 C12 1.673(2) yes
O1 C11 1.223(3) yes
N1 C11 1.383(3) yes
N1 C12 1.408(3) yes
N1 H1 0.82(2) ?
C1 C11 1.502(3) ?
C1 C2 1.537(3) ?
C1 H1A 0.9900 ?
C1 H1B 0.9900 ?
S2 C62 1.667(2) yes
O2 C61 1.229(3) yes
N2 C12 1.330(3) yes
N2 C13 1.473(3) ?
N2 C17 1.475(3) ?
C2 C3 1.525(3) ?
C2 H2A 0.9900 ?
C2 H2B 0.9900 ?
N3 C61 1.363(3) yes
N3 C62 1.423(3) yes
N3 H3 0.85(2) ?
C3 C4 1.524(3) ?
C3 H3A 0.9900 ?
C3 H3B 0.9900 ?
N4 C62 1.331(3) yes
N4 C67 1.471(3) ?
N4 C63 1.478(3) ?
C4 C5 1.516(3) ?
C4 H4A 0.9900 ?
C4 H4B 0.9900 ?
C5 C6 1.524(3) ?
C5 H5A 0.9900 ?
C5 H5B 0.9900 ?
C6 C61 1.499(3) ?
C6 H6A 0.9900 ?
C6 H6B 0.9900 ?
C13 C14 1.523(3) ?
C13 H13A 0.9900 ?
C13 H13B 0.9900 ?
C14 C15 1.517(3) ?
C14 H14A 0.9900 ?
C14 H14B 0.9900 ?
C15 C16 1.519(3) ?
C15 H15A 0.9900 ?
C15 H15B 0.9900 ?
C16 H16A 0.9800 ?
C16 H16B 0.9800 ?
C16 H16C 0.9800 ?
C17 C18 1.523(3) ?
C17 H17A 0.9900 ?
C17 H17B 0.9900 ?
C18 C19 1.522(3) ?
C18 H18A 0.9900 ?
C18 H18B 0.9900 ?
C19 C20 1.524(3) ?
C19 H19A 0.9900 ?
C19 H19B 0.9900 ?
C20 H20A 0.9800 ?
C20 H20B 0.9800 ?
C20 H20C 0.9800 ?
C63 C64 1.515(3) ?
C63 H63A 0.9900 ?
C63 H63B 0.9900 ?
C64 C65 1.519(3) ?
C64 H64A 0.9900 ?
C64 H64B 0.9900 ?
C65 C66 1.524(3) ?
C65 H65A 0.9900 ?
C65 H65B 0.9900 ?
C66 H66A 0.9800 ?
C66 H66B 0.9800 ?
C66 H66C 0.9800 ?
C67 C68 1.527(3) ?
C67 H67A 0.9900 ?
C67 H67B 0.9900 ?
C68 C69 1.521(3) ?
C68 H68A 0.9900 ?
C68 H68B 0.9900 ?
C69 C70 1.516(3) ?
C69 H69A 0.9900 ?
C69 H69B 0.9900 ?
C70 H70A 0.9800 ?
C70 H70B 0.9800 ?
C70 H70C 0.9800 ?

loop_
_geom_hbond_atom_site_label_D
_geom_hbond_atom_site_label_H
_geom_hbond_atom_site_label_A
_geom_hbond_site_symmetry_A
_geom_hbond_distance_DH
_geom_hbond_distance_HA
_geom_hbond_distance_DA
_geom_hbond_angle_DHA
N3 H3 O1 2_665 0.85(2) 2.09(2) 2.902(3) 160(2)
N1 H1 O2 2_765 0.82(2) 2.01(2) 2.828(3) 172(2)

loop_
_geom_torsion_atom_site_label_1
_geom_torsion_atom_site_label_2
_geom_torsion_atom_site_label_3
_geom_torsion_atom_site_label_4
_geom_torsion
_geom_torsion_publ_flag
C11 C1 C2 C3 -64.5(3) ?
C1 C2 C3 C4 -176.74(19) ?
C2 C3 C4 C5 -70.0(3) ?
C3 C4 C5 C6 -177.4(2) ?
C4 C5 C6 C61 169.5(2) ?
C12 N1 C11 O1 9.0(4) yes
C12 N1 C11 C1 -173.5(2) ?
C2 C1 C11 O1 83.2(3) ?
C2 C1 C11 N1 -94.2(2) ?
C13 N2 C12 N1 168.26(19) ?
C17 N2 C12 N1 -14.5(3) ?
C13 N2 C12 S1 -14.6(3) ?
C17 N2 C12 S1 162.59(17) ?
C11 N1 C12 N2 -60.3(3) ?
C11 N1 C12 S1 122.3(2) yes
C12 N2 C13 C14 -125.5(2) ?
C17 N2 C13 C14 57.1(3) ?
N2 C13 C14 C15 59.8(3) ?
C13 C14 C15 C16 -179.1(2) ?
C12 N2 C17 C18 -122.3(2) ?
C13 N2 C17 C18 55.0(3) ?
N2 C17 C18 C19 175.4(2) ?
C17 C18 C19 C20 -178.9(2) ?
C62 N3 C61 O2 -10.6(4) yes
C62 N3 C61 C6 169.8(2) ?
C5 C6 C61 O2 53.4(3) ?
C5 C6 C61 N3 -126.9(2) ?
C67 N4 C62 N3 -175.01(19) ?
C63 N4 C62 N3 8.9(3) ?
C67 N4 C62 S2 5.6(3) ?
C63 N4 C62 S2 -170.47(18) ?
C61 N3 C62 N4 74.4(3) ?
C61 N3 C62 S2 -106.2(2) yes
C62 N4 C63 C64 76.1(3) ?
C67 N4 C63 C64 -100.2(2) ?
N4 C63 C64 C65 174.03(18) ?
C63 C64 C65 C66 172.30(19) ?
C62 N4 C67 C68 108.5(2) ?
C63 N4 C67 C68 -75.1(3) ?
N4 C67 C68 C69 -63.9(3) ?
C67 C68 C69 C70 -74.3(3) ?

loop_
_cod_related_entry_id
_cod_related_entry_database
_cod_related_entry_code
1 ChemSpider 21118920
